data_2215055
loop_
_publ_author_name
'Rui-Ting Xue'
'Mei-Ju Niu'

_publ_section_title
;
 2-Hydroxy-5-(2-hydroxy-3-methoxybenzylideneamino)benzoic acid
;
_journal_coeditor_code CI2431
_journal_issue 9
_journal_name_full 'Acta Crystallographica Section E'
_journal_page_first o3812
_journal_page_last o3812
_journal_paper_doi 10.1107/S1600536807036768
_journal_volume 63
_journal_year 2007
_chemical_formula_iupac 'C15 H13 N O5'
_chemical_formula_moiety 'C15 H13 N O5'
_chemical_formula_sum 'C15 H13 N O5'
_chemical_formula_weight 287.26
_chemical_name_systematic
;
2-Hydroxy-5-(2-hydroxy-3-methoxybenzylideneamino)benzoic acid
;
_space_group_IT_number 14
_symmetry_cell_setting monoclinic
_symmetry_space_group_name_Hall '-P 2ybc'
_symmetry_space_group_name_H-M 'P 1 21/c 1'
_atom_sites_solution_hydrogens geom
_atom_sites_solution_primary direct
_atom_sites_solution_secondary difmap
_audit_creation_method SHELXL-97
_cell_angle_alpha 90.00
_cell_angle_beta 108.264(2)
_cell_angle_gamma 90.00
_cell_formula_units_Z 4
_cell_length_a 8.1049(9)
_cell_length_b 14.084(2)
_cell_length_c 12.1998(17)
_cell_measurement_reflns_used 741
_cell_measurement_temperature 298(2)
_cell_measurement_theta_max 20.025
_cell_measurement_theta_min 2.644
_cell_volume 1322.4(3)
_computing_cell_refinement 'SAINT (Siemens, 1996)'
_computing_data_collection 'SMART (Siemens, 1996)'
_computing_data_reduction SAINT
_computing_molecular_graphics 'SHELXTL (Sheldrick, 1997b)'
_computing_publication_material SHELXTL
_computing_structure_refinement 'SHELXL97 (Sheldrick, 1997a)'
_computing_structure_solution 'SHELXS97 (Sheldrick, 1997a)'
_diffrn_ambient_temperature 298(2)
_diffrn_measured_fraction_theta_full 0.996
_diffrn_measured_fraction_theta_max 0.996
_diffrn_measurement_device_type 'Bruker SMART CCD area-detector'
_diffrn_measurement_method '\f and \w'
_diffrn_radiation_monochromator graphite
_diffrn_radiation_source 'fine-focus sealed tube'
_diffrn_radiation_type MoK\a
_diffrn_radiation_wavelength 0.71073
_diffrn_reflns_av_R_equivalents 0.0694
_diffrn_reflns_av_sigmaI/netI 0.1025
_diffrn_reflns_limit_h_max 9
_diffrn_reflns_limit_h_min -9
_diffrn_reflns_limit_k_max 16
_diffrn_reflns_limit_k_min -13
_diffrn_reflns_limit_l_max 14
_diffrn_reflns_limit_l_min -11
_diffrn_reflns_number 6151
_diffrn_reflns_theta_full 25.01
_diffrn_reflns_theta_max 25.01
_diffrn_reflns_theta_min 2.28
_diffrn_standards_number 0
_exptl_absorpt_coefficient_mu 0.110
_exptl_absorpt_correction_T_max 0.9870
_exptl_absorpt_correction_T_min 0.9482
_exptl_absorpt_correction_type multi-scan
_exptl_absorpt_process_details '(SADABS; Sheldrick, 1996)'
_exptl_crystal_colour red
_exptl_crystal_density_diffrn 1.443
_exptl_crystal_density_method 'not measured'
_exptl_crystal_description Block
_exptl_crystal_F_000 600
_exptl_crystal_size_max 0.49
_exptl_crystal_size_mid 0.45
_exptl_crystal_size_min 0.12
_refine_diff_density_max 0.317
_refine_diff_density_min -0.263
_refine_ls_extinction_method none
_refine_ls_goodness_of_fit_ref 1.000
_refine_ls_hydrogen_treatment constr
_refine_ls_matrix_type full
_refine_ls_number_parameters 190
_refine_ls_number_reflns 2332
_refine_ls_number_restraints 0
_refine_ls_restrained_S_all 1.000
_refine_ls_R_factor_all 0.1551
_refine_ls_R_factor_gt 0.0558
_refine_ls_shift/su_max 0.001
_refine_ls_shift/su_mean 0.000
_refine_ls_structure_factor_coef Fsqd
_refine_ls_weighting_details 'calc w=1/[\s^2^(Fo^2^)+(0.0562P)^2^+0.7223P] where P=(Fo^2^+2Fc^2^)/3'
_refine_ls_weighting_scheme calc
_refine_ls_wR_factor_gt 0.1184
_refine_ls_wR_factor_ref 0.1700
_reflns_number_gt 1041
_reflns_number_total 2332
_reflns_threshold_expression I>2\s(I)
_cod_data_source_file ci2431.cif
_cod_data_source_block I
_cod_original_cell_volume 1322.5(3)
_cod_original_sg_symbol_H-M 'P 21/c'
_cod_database_code 2215055
_cod_database_fobs_code 2215055

loop_
_symmetry_equiv_pos_as_xyz
'x, y, z'
'-x, y+1/2, -z+1/2'
'-x, -y, -z'
'x, -y-1/2, z-1/2'

loop_
_atom_site_type_symbol
_atom_site_label
_atom_site_fract_x
_atom_site_fract_y
_atom_site_fract_z
_atom_site_U_iso_or_equiv
_atom_site_adp_type
_atom_site_calc_flag
_atom_site_refinement_flags
_atom_site_occupancy
N N1 0.7167(4) 0.4976(2) 0.5754(2) 0.0374(9) Uani d . 1
O O1 0.8177(4) 0.54458(19) 0.4044(2) 0.0471(8) Uani d . 1
H H1 0.7885 0.5505 0.4626 0.071 Uiso calc R 1
O O2 0.8971(4) 0.5021(2) 0.2205(2) 0.0581(9) Uani d . 1
O O3 0.6394(4) 0.78059(19) 0.9247(3) 0.0633(10) Uani d . 1
O O4 0.7650(4) 0.80386(19) 0.7888(2) 0.0608(9) Uani d . 1
H H4 0.7795 0.8569 0.8178 0.091 Uiso calc R 1
O O5 0.5298(4) 0.6170(2) 0.9536(2) 0.0583(9) Uani d . 1
H H5 0.5517 0.6735 0.9667 0.087 Uiso calc R 1
C C1 0.7309(5) 0.4100(3) 0.5451(3) 0.0436(11) Uani d . 1
H H1A 0.7054 0.3618 0.5893 0.052 Uiso calc R 1
C C2 0.7826(5) 0.3842(3) 0.4492(3) 0.0393(10) Uani d . 1
C C3 0.8223(5) 0.4552(3) 0.3802(3) 0.0365(10) Uani d . 1
C C4 0.8684(5) 0.4269(3) 0.2827(3) 0.0424(11) Uani d . 1
C C5 0.8794(6) 0.3335(3) 0.2583(4) 0.0525(12) Uani d . 1
H H5A 0.9107 0.3159 0.1941 0.063 Uiso calc R 1
C C6 0.8440(6) 0.2633(3) 0.3295(4) 0.0594(14) Uani d . 1
H H6 0.8547 0.1994 0.3133 0.071 Uiso calc R 1
C C7 0.7944(6) 0.2882(3) 0.4215(4) 0.0545(13) Uani d . 1
H H7 0.7677 0.2412 0.4669 0.065 Uiso calc R 1
C C8 0.9075(6) 0.4835(3) 0.1078(3) 0.0697(15) Uani d . 1
H H8A 0.9274 0.5420 0.0734 0.105 Uiso calc R 1
H H8B 0.8005 0.4558 0.0609 0.105 Uiso calc R 1
H H8C 1.0015 0.4405 0.1133 0.105 Uiso calc R 1
C C9 0.6839(6) 0.7504(3) 0.8431(4) 0.0448(11) Uani d . 1
C C10 0.6492(5) 0.6533(3) 0.8013(3) 0.0352(10) Uani d . 1
C C11 0.5761(5) 0.5903(3) 0.8611(3) 0.0403(11) Uani d . 1
C C12 0.5489(5) 0.4966(3) 0.8259(3) 0.0467(11) Uani d . 1
H H12 0.4997 0.4547 0.8658 0.056 Uiso calc R 1
C C13 0.5934(5) 0.4648(3) 0.7332(3) 0.0412(11) Uani d . 1
H H13 0.5760 0.4015 0.7111 0.049 Uiso calc R 1
C C14 0.6654(5) 0.5275(3) 0.6713(3) 0.0342(10) Uani d . 1
C C15 0.6903(5) 0.6201(3) 0.7050(3) 0.0376(10) Uani d . 1
H H15 0.7355 0.6622 0.6630 0.045 Uiso calc R 1

loop_
_atom_site_aniso_label
_atom_site_aniso_U_11
_atom_site_aniso_U_22
_atom_site_aniso_U_33
_atom_site_aniso_U_12
_atom_site_aniso_U_13
_atom_site_aniso_U_23
N1 0.039(2) 0.039(2) 0.0338(18) 0.0012(17) 0.0120(16) -0.0096(16)
O1 0.064(2) 0.0417(19) 0.0417(17) 0.0020(15) 0.0258(15) -0.0024(14)
O2 0.075(2) 0.063(2) 0.0466(18) 0.0013(17) 0.0340(17) -0.0001(16)
O3 0.095(3) 0.047(2) 0.065(2) 0.0026(17) 0.050(2) -0.0042(16)
O4 0.093(3) 0.0392(18) 0.070(2) -0.0052(17) 0.0539(19) -0.0074(16)
O5 0.078(2) 0.058(2) 0.0528(19) -0.0047(17) 0.0402(18) -0.0057(15)
C1 0.052(3) 0.042(3) 0.039(2) -0.002(2) 0.017(2) 0.002(2)
C2 0.047(3) 0.038(3) 0.035(2) 0.003(2) 0.015(2) -0.003(2)
C3 0.031(3) 0.038(3) 0.038(2) 0.006(2) 0.0071(19) -0.005(2)
C4 0.040(3) 0.045(3) 0.042(2) 0.003(2) 0.013(2) -0.005(2)
C5 0.054(3) 0.061(3) 0.043(3) 0.009(3) 0.016(2) -0.012(2)
C6 0.074(4) 0.044(3) 0.058(3) 0.009(3) 0.018(3) -0.012(3)
C7 0.070(4) 0.044(3) 0.050(3) -0.002(2) 0.020(3) -0.003(2)
C8 0.076(4) 0.099(4) 0.041(3) 0.014(3) 0.029(3) 0.009(3)
C9 0.057(3) 0.041(3) 0.044(3) 0.008(2) 0.027(2) 0.003(2)
C10 0.038(3) 0.038(2) 0.032(2) 0.003(2) 0.0139(19) 0.0016(19)
C11 0.044(3) 0.047(3) 0.034(2) 0.006(2) 0.018(2) 0.004(2)
C12 0.051(3) 0.049(3) 0.045(3) -0.008(2) 0.023(2) 0.005(2)
C13 0.046(3) 0.041(3) 0.039(2) -0.008(2) 0.017(2) -0.002(2)
C14 0.033(3) 0.038(3) 0.033(2) 0.0008(19) 0.0118(19) 0.0009(19)
C15 0.035(3) 0.041(3) 0.038(2) 0.003(2) 0.0116(19) 0.009(2)

loop_
_atom_type_symbol
_atom_type_description
_atom_type_scat_dispersion_real
_atom_type_scat_dispersion_imag
_atom_type_scat_source
C C 0.0033 0.0016 'International Tables Vol C Tables 4.2.6.8 and 6.1.1.4'
H H 0.0000 0.0000 'International Tables Vol C Tables 4.2.6.8 and 6.1.1.4'
N N 0.0061 0.0033 'International Tables Vol C Tables 4.2.6.8 and 6.1.1.4'
O O 0.0106 0.0060 'International Tables Vol C Tables 4.2.6.8 and 6.1.1.4'

loop_
_geom_angle_atom_site_label_1
_geom_angle_atom_site_label_2
_geom_angle_atom_site_label_3
_geom_angle
C1 N1 C14 126.0(3)
C3 O1 H1 109.5
C4 O2 C8 117.8(3)
C9 O4 H4 109.5
C11 O5 H5 109.5
N1 C1 C2 123.8(4)
N1 C1 H1A 118.1
C2 C1 H1A 118.1
C7 C2 C3 119.6(4)
C7 C2 C1 120.6(4)
C3 C2 C1 119.8(4)
O1 C3 C2 121.7(3)
O1 C3 C4 120.0(4)
C2 C3 C4 118.3(4)
C5 C4 O2 126.6(4)
C5 C4 C3 120.7(4)
O2 C4 C3 112.7(4)
C4 C5 C6 120.5(4)
C4 C5 H5A 119.8
C6 C5 H5A 119.8
C7 C6 C5 120.1(4)
C7 C6 H6 119.9
C5 C6 H6 119.9
C6 C7 C2 120.7(4)
C6 C7 H7 119.7
C2 C7 H7 119.7
O2 C8 H8A 109.5
O2 C8 H8B 109.5
H8A C8 H8B 109.5
O2 C8 H8C 109.5
H8A C8 H8C 109.5
H8B C8 H8C 109.5
O3 C9 O4 122.0(4)
O3 C9 C10 122.2(4)
O4 C9 C10 115.9(4)
C11 C10 C15 118.6(4)
C11 C10 C9 118.8(4)
C15 C10 C9 122.5(4)
O5 C11 C12 117.8(4)
O5 C11 C10 122.4(4)
C12 C11 C10 119.8(4)
C13 C12 C11 120.8(4)
C13 C12 H12 119.6
C11 C12 H12 119.6
C12 C13 C14 120.1(4)
C12 C13 H13 119.9
C14 C13 H13 119.9
C15 C14 C13 119.2(4)
C15 C14 N1 118.5(3)
C13 C14 N1 122.3(4)
C14 C15 C10 121.4(4)
C14 C15 H15 119.3
C10 C15 H15 119.3

loop_
_geom_bond_atom_site_label_1
_geom_bond_atom_site_label_2
_geom_bond_distance
N1 C1 1.304(4)
N1 C14 1.423(4)
O1 C3 1.297(4)
O1 H1 0.82
O2 C4 1.364(5)
O2 C8 1.428(4)
O3 C9 1.236(4)
O4 C9 1.308(5)
O4 H4 0.82
O5 C11 1.349(4)
O5 H5 0.82
C1 C2 1.408(5)
C1 H1A 0.93
C2 C7 1.405(5)
C2 C3 1.408(5)
C3 C4 1.411(5)
C4 C5 1.358(5)
C5 C6 1.404(6)
C5 H5A 0.93
C6 C7 1.351(5)
C6 H6 0.93
C7 H7 0.93
C8 H8A 0.96
C8 H8B 0.96
C8 H8C 0.96
C9 C10 1.455(5)
C10 C11 1.394(5)
C10 C15 1.398(5)
C11 C12 1.384(5)
C12 C13 1.365(5)
C12 H12 0.93
C13 C14 1.402(5)
C13 H13 0.93
C14 C15 1.363(5)
C15 H15 0.93

loop_
_geom_hbond_atom_site_label_D
_geom_hbond_atom_site_label_H
_geom_hbond_atom_site_label_A
_geom_hbond_site_symmetry_A
_geom_hbond_distance_DH
_geom_hbond_distance_HA
_geom_hbond_distance_DA
_geom_hbond_angle_DHA
O1 H1 N1 . 0.82 1.81 2.555(4) 150
O5 H5 O3 . 0.82 1.81 2.533(4) 147
O4 H4 O1 4_576 0.82 1.71 2.520(4) 168
C12 H12 O5 3_667 0.93 2.50 3.358(5) 153

loop_
_cod_related_entry_id
_cod_related_entry_database
_cod_related_entry_code
1 ChemSpider 21184434
